data_7214269
loop_
_publ_author_name
'Bhattacharya, Suman'
'Saha, Binoy K.'

_publ_section_title
;
 Steric guided anomalous thermal expansion in a dimorphic organic system
;
_journal_issue 12
_journal_name_full CrystEngComm
_journal_page_first 2340
_journal_paper_doi 10.1039/c3ce41869c
_journal_volume 16
_journal_year 2014
_chemical_formula_moiety 'C17 H22 N2'
_chemical_formula_sum 'C17 H22 N2'
_chemical_formula_weight 254.37
_chemical_name_common MBDA-Form-I
_chemical_name_systematic
;
4,4'-Methylene-bis(2,6-dimethylaniline)
;
_space_group_crystal_system triclinic
_space_group_IT_number 2
_space_group_name_Hall '-P 1'
_space_group_name_H-M_alt 'P -1'
_symmetry_space_group_name_Hall '-P 1'
_symmetry_space_group_name_H-M 'P -1'
_atom_sites_solution_hydrogens geom
_atom_sites_solution_primary direct
_atom_sites_solution_secondary difmap
_audit_creation_date 2013-04-26
_audit_creation_method
;
  Olex2 1.2
  (compiled Apr  9 2013 14:06:00, GUI svn.r4458)
;
_cell_angle_alpha 93.672(5)
_cell_angle_beta 110.255(7)
_cell_angle_gamma 108.406(6)
_cell_formula_units_Z 2
_cell_length_a 8.2122(7)
_cell_length_b 9.0548(5)
_cell_length_c 11.4228(7)
_cell_measurement_reflns_used 2335
_cell_measurement_temperature 148(2)
_cell_measurement_theta_max 29.0386
_cell_measurement_theta_min 4.8282
_cell_volume 741.63(10)
_computing_cell_refinement
;
CrysAlisPro, Agilent Technologies,
Version 1.171.36.21 (release 14-08-2012 CrysAlis171 .NET)
(compiled Sep 14 2012,17:21:16)
;
_computing_data_collection
;
CrysAlisPro, Agilent Technologies,
Version 1.171.36.21 (release 14-08-2012 CrysAlis171 .NET)
(compiled Sep 14 2012,17:21:16)
;
_computing_data_reduction
;
CrysAlisPro, Agilent Technologies,
Version 1.171.36.21 (release 14-08-2012 CrysAlis171 .NET)
(compiled Sep 14 2012,17:21:16)
;
_computing_molecular_graphics
;
O. V. Dolomanov, L. J. Bourhis, R. J. Gildea, J. A. K. Howard and H. Puschmann,
OLEX2: a complete structure solution, refinement and analysis program.
J. Appl. Cryst. (2009). 42, 339-341.
;
_computing_publication_material
;
O. V. Dolomanov, L. J. Bourhis, R. J. Gildea, J. A. K. Howard and H. Puschmann,
OLEX2: a complete structure solution, refinement and analysis program.
J. Appl. Cryst. (2009). 42, 339-341.
;
_computing_structure_refinement
;
SHELXL, G.M. Sheldrick, Acta Cryst.
(2008). A64, 112-122
;
_computing_structure_solution
;
SHELXS, G.M. Sheldrick, Acta Cryst.
(2008). A64, 112-122
;
_diffrn_ambient_temperature 148(2)
_diffrn_detector_area_resol_mean 15.9821
_diffrn_measured_fraction_theta_full 0.9855
_diffrn_measured_fraction_theta_max 0.8713
_diffrn_measurement_details
;
  1 omega  -82.00  -36.00   1.0000    2.2000
omega____ theta____ kappa____ phi______ frames
    -      -17.5741 -178.0000   90.0000 46

  2 omega  -43.00   55.00   1.0000    2.2000
omega____ theta____ kappa____ phi______ frames
    -      -17.5741   37.0000  120.0000 98

  3 omega  -24.00   16.00   1.0000    2.2000
omega____ theta____ kappa____ phi______ frames
    -      -17.5741  -99.0000  120.0000 40

  4 omega  -88.00  -10.00   1.0000    2.2000
omega____ theta____ kappa____ phi______ frames
    -      -17.5741  145.0000 -163.0000 78

  5 omega  -87.00    8.00   1.0000    2.2000
omega____ theta____ kappa____ phi______ frames
    -      -17.5741  -37.0000  -60.0000 95

  6 omega  -91.00   26.00   1.0000    2.2000
omega____ theta____ kappa____ phi______ frames
    -      -17.5741  -19.0000   90.0000 117
;
_diffrn_measurement_device_type 'Xcalibur, Eos'
_diffrn_measurement_method '\w scans'
_diffrn_orient_matrix_UB_11 0.0534092000
_diffrn_orient_matrix_UB_12 0.0245162000
_diffrn_orient_matrix_UB_13 0.0663675000
_diffrn_orient_matrix_UB_21 -0.0826192000
_diffrn_orient_matrix_UB_22 -0.0125775000
_diffrn_orient_matrix_UB_23 0.0112299000
_diffrn_orient_matrix_UB_31 -0.0081778000
_diffrn_orient_matrix_UB_32 -0.0795308000
_diffrn_orient_matrix_UB_33 0.0047757000
_diffrn_radiation_monochromator graphite
_diffrn_radiation_type 'Mo K\a'
_diffrn_radiation_wavelength 0.7107
_diffrn_reflns_av_R_equivalents 0.0204
_diffrn_reflns_av_unetI/netI 0.0338
_diffrn_reflns_limit_h_max 10
_diffrn_reflns_limit_h_min -11
_diffrn_reflns_limit_k_max 11
_diffrn_reflns_limit_k_min -11
_diffrn_reflns_limit_l_max 15
_diffrn_reflns_limit_l_min -15
_diffrn_reflns_number 6918
_diffrn_reflns_theta_full 25.00
_diffrn_reflns_theta_max 29.10
_diffrn_reflns_theta_min 4.84
_diffrn_source 'Enhance (Mo) X-ray Source'
_exptl_absorpt_coefficient_mu 0.067
_exptl_absorpt_correction_T_max 1.00000
_exptl_absorpt_correction_T_min 0.98520
_exptl_absorpt_correction_type multi-scan
_exptl_absorpt_process_details
;
CrysAlisPro, Agilent Technologies,
Version 1.171.36.21 (release 14-08-2012 CrysAlis171 .NET)
(compiled Sep 14 2012,17:21:16)
Empirical absorption correction using spherical harmonics,
 implemented in SCALE3 ABSPACK scaling algorithm.
;
_exptl_crystal_colour colorless
_exptl_crystal_density_diffrn 1.139
_exptl_crystal_density_method 'not measured'
_exptl_crystal_description block
_exptl_crystal_F_000 276
_exptl_crystal_size_max 0.42
_exptl_crystal_size_mid 0.38
_exptl_crystal_size_min 0.36
_refine_diff_density_max 0.216
_refine_diff_density_min -0.183
_refine_diff_density_rms 0.036
_refine_ls_extinction_method none
_refine_ls_goodness_of_fit_ref 1.027
_refine_ls_hydrogen_treatment mixed
_refine_ls_matrix_type full
_refine_ls_number_parameters 192
_refine_ls_number_reflns 3356
_refine_ls_number_restraints 0
_refine_ls_restrained_S_all 1.027
_refine_ls_R_factor_all 0.0568
_refine_ls_R_factor_gt 0.0435
_refine_ls_shift/su_max 0.000
_refine_ls_shift/su_mean 0.000
_refine_ls_structure_factor_coef Fsqd
_refine_ls_weighting_details 'calc w=1/[\s^2^(Fo^2^)+(0.0440P)^2^+0.1963P] where P=(Fo^2^+2Fc^2^)/3'
_refine_ls_weighting_scheme calc
_refine_ls_wR_factor_gt 0.1032
_refine_ls_wR_factor_ref 0.1123
_reflns_number_gt 2703
_reflns_number_total 3356
_reflns_threshold_expression >2sigma(I)
_cod_data_source_file c3ce41869c3.cif
_cod_data_source_block MBDA-Form-I-148
_cod_original_cell_volume 741.63(9)
_cod_database_code 7214269

loop_
_space_group_symop_id
_space_group_symop_operation_xyz
1 'x, y, z'
2 '-x, -y, -z'

loop_
_atom_site_label
_atom_site_type_symbol
_atom_site_fract_x
_atom_site_fract_y
_atom_site_fract_z
_atom_site_U_iso_or_equiv
_atom_site_adp_type
_atom_site_occupancy
_atom_site_symmetry_multiplicity
_atom_site_calc_flag
_atom_site_refinement_flags
C6 C 0.01212(16) 0.35735(14) 0.09654(11) 0.0223(3) Uani 1 1 d .
C2 C -0.32501(16) 0.25853(14) 0.02712(11) 0.0224(3) Uani 1 1 d .
C1 C -0.14873(17) 0.36639(13) 0.10882(11) 0.0219(3) Uani 1 1 d .
C3 C -0.33632(17) 0.14411(14) -0.06609(11) 0.0233(3) Uani 1 1 d .
H3 H -0.4528 0.0714 -0.1192 0.028 Uiso 1 1 calc R
N1 N -0.13291(18) 0.47712(14) 0.20805(11) 0.0294(3) Uani 1 1 d .
C5 C -0.00670(17) 0.24393(14) 0.00011(11) 0.0231(3) Uani 1 1 d .
H5 H 0.0997 0.2404 -0.0099 0.028 Uiso 1 1 calc R
C15 C 0.03338(17) 0.10073(14) -0.29539(11) 0.0250(3) Uani 1 1 d .
H15 H 0.1110 0.0598 -0.2379 0.030 Uiso 1 1 calc R
C11 C -0.24992(17) 0.14955(14) -0.37622(11) 0.0237(3) Uani 1 1 d .
H11 H -0.3634 0.1430 -0.3726 0.028 Uiso 1 1 calc R
C13 C -0.02788(17) 0.23092(13) -0.47454(11) 0.0233(3) Uani 1 1 d .
C4 C -0.17982(17) 0.13508(14) -0.08227(11) 0.0232(3) Uani 1 1 d .
C12 C -0.19979(16) 0.22011(14) -0.46914(11) 0.0231(3) Uani 1 1 d .
C14 C 0.09053(16) 0.17247(14) -0.38575(11) 0.0247(3) Uani 1 1 d .
C9 C -0.1933(2) 0.01402(15) -0.18692(12) 0.0292(3) Uani 1 1 d .
H9A H -0.1144 -0.0448 -0.1494 0.035 Uiso 1 1 calc R
H9B H -0.3204 -0.0607 -0.2264 0.035 Uiso 1 1 calc R
C10 C -0.13610(17) 0.08821(14) -0.28815(11) 0.0236(3) Uani 1 1 d .
N2 N 0.02905(19) 0.30367(15) -0.56499(12) 0.0345(3) Uani 1 1 d .
C7 C 0.20231(18) 0.47067(16) 0.18541(12) 0.0304(3) Uani 1 1 d .
H7A H 0.2147 0.5769 0.1731 0.046 Uiso 1 1 calc R
H7B H 0.2962 0.4428 0.1679 0.046 Uiso 1 1 calc R
H7C H 0.2169 0.4643 0.2718 0.046 Uiso 1 1 calc R
C8 C -0.49894(18) 0.26835(16) 0.03792(14) 0.0310(3) Uani 1 1 d .
H8A H -0.4893 0.2678 0.1241 0.047 Uiso 1 1 calc R
H8B H -0.6047 0.1789 -0.0177 0.047 Uiso 1 1 calc R
H8C H -0.5138 0.3646 0.0143 0.047 Uiso 1 1 calc R
C17 C 0.27678(18) 0.18780(18) -0.38896(14) 0.0356(3) Uani 1 1 d .
H17A H 0.3432 0.1481 -0.3192 0.053 Uiso 1 1 calc R
H17B H 0.3472 0.2974 -0.3821 0.053 Uiso 1 1 calc R
H17C H 0.2588 0.1276 -0.4677 0.053 Uiso 1 1 calc R
C16 C -0.32719(19) 0.28317(17) -0.56383(13) 0.0346(3) Uani 1 1 d .
H16A H -0.3543 0.2332 -0.6485 0.052 Uiso 1 1 calc R
H16B H -0.2677 0.3958 -0.5532 0.052 Uiso 1 1 calc R
H16C H -0.4409 0.2608 -0.5502 0.052 Uiso 1 1 calc R
H2A H -0.050(3) 0.336(2) -0.6228(18) 0.050(5) Uiso 1 1 d .
H1A H -0.030(3) 0.565(2) 0.2373(16) 0.044(5) Uiso 1 1 d .
H2B H 0.103(3) 0.267(2) -0.5890(19) 0.059(6) Uiso 1 1 d .
H1B H -0.237(3) 0.4997(19) 0.1930(16) 0.043(5) Uiso 1 1 d .

loop_
_atom_site_aniso_label
_atom_site_aniso_U_11
_atom_site_aniso_U_22
_atom_site_aniso_U_33
_atom_site_aniso_U_23
_atom_site_aniso_U_13
_atom_site_aniso_U_12
C6 0.0234(6) 0.0237(6) 0.0195(5) 0.0084(4) 0.0092(5) 0.0063(5)
C2 0.0239(6) 0.0235(6) 0.0237(6) 0.0111(5) 0.0123(5) 0.0089(5)
C1 0.0280(6) 0.0216(6) 0.0191(5) 0.0078(4) 0.0122(5) 0.0088(5)
C3 0.0234(6) 0.0232(6) 0.0200(5) 0.0071(4) 0.0075(5) 0.0046(5)
N1 0.0335(6) 0.0271(6) 0.0280(6) 0.0010(4) 0.0161(5) 0.0078(5)
C5 0.0237(6) 0.0272(6) 0.0234(6) 0.0094(5) 0.0131(5) 0.0103(5)
C15 0.0263(6) 0.0267(6) 0.0198(6) -0.0003(5) 0.0054(5) 0.0114(5)
C11 0.0209(6) 0.0255(6) 0.0243(6) -0.0003(5) 0.0105(5) 0.0067(5)
C13 0.0251(6) 0.0207(6) 0.0202(6) -0.0013(4) 0.0098(5) 0.0032(5)
C4 0.0300(6) 0.0223(6) 0.0197(5) 0.0079(4) 0.0122(5) 0.0089(5)
C12 0.0223(6) 0.0219(6) 0.0206(6) 0.0001(4) 0.0060(5) 0.0056(4)
C14 0.0216(6) 0.0261(6) 0.0231(6) -0.0032(5) 0.0081(5) 0.0067(5)
C9 0.0395(7) 0.0247(6) 0.0262(6) 0.0053(5) 0.0170(6) 0.0102(5)
C10 0.0291(6) 0.0211(6) 0.0201(6) 0.0004(4) 0.0110(5) 0.0073(5)
N2 0.0372(7) 0.0398(7) 0.0332(6) 0.0124(5) 0.0220(6) 0.0124(6)
C7 0.0238(6) 0.0336(7) 0.0273(6) 0.0038(5) 0.0081(5) 0.0046(5)
C8 0.0270(7) 0.0343(7) 0.0374(7) 0.0118(6) 0.0164(6) 0.0131(5)
C17 0.0252(7) 0.0439(8) 0.0361(7) 0.0000(6) 0.0126(6) 0.0112(6)
C16 0.0293(7) 0.0416(8) 0.0312(7) 0.0114(6) 0.0086(6) 0.0131(6)

loop_
_atom_type_symbol
_atom_type_description
_atom_type_scat_dispersion_real
_atom_type_scat_dispersion_imag
_atom_type_scat_source
C C 0.0033 0.0016 'International Tables Vol C Tables 4.2.6.8 and 6.1.1.4'
H H 0.0000 0.0000 'International Tables Vol C Tables 4.2.6.8 and 6.1.1.4'
N N 0.0061 0.0033 'International Tables Vol C Tables 4.2.6.8 and 6.1.1.4'

loop_
_geom_angle_atom_site_label_1
_geom_angle_atom_site_label_2
_geom_angle_atom_site_label_3
_geom_angle
C1 C6 C7 120.52(11)
C5 C6 C1 118.86(11)
C5 C6 C7 120.61(11)
C1 C2 C8 120.69(11)
C3 C2 C1 118.85(11)
C3 C2 C8 120.45(11)
C6 C1 C2 120.11(11)
C6 C1 N1 119.85(11)
C2 C1 N1 119.92(11)
C2 C3 H3 118.9
C4 C3 C2 122.19(11)
C4 C3 H3 118.9
C1 N1 H1A 116.4(11)
C1 N1 H1B 113.2(10)
H1A N1 H1B 112.0(15)
C6 C5 H5 118.9
C6 C5 C4 122.29(11)
C4 C5 H5 118.9
C14 C15 H15 118.9
C14 C15 C10 122.18(11)
C10 C15 H15 118.9
C12 C11 H11 118.9
C12 C11 C10 122.27(11)
C10 C11 H11 118.9
C14 C13 C12 119.82(11)
N2 C13 C12 120.76(12)
N2 C13 C14 119.39(12)
C3 C4 C5 117.66(11)
C3 C4 C9 122.02(11)
C5 C4 C9 120.31(11)
C11 C12 C13 119.04(11)
C11 C12 C16 120.87(12)
C13 C12 C16 120.09(12)
C15 C14 C13 119.13(11)
C15 C14 C17 120.87(12)
C13 C14 C17 119.99(12)
C4 C9 H9A 109.0
C4 C9 H9B 109.0
H9A C9 H9B 107.8
C10 C9 C4 113.08(10)
C10 C9 H9A 109.0
C10 C9 H9B 109.0
C15 C10 C11 117.53(11)
C15 C10 C9 121.38(11)
C11 C10 C9 121.07(12)
C13 N2 H2A 118.1(12)
C13 N2 H2B 114.9(13)
H2A N2 H2B 118.0(18)
C6 C7 H7A 109.5
C6 C7 H7B 109.5
C6 C7 H7C 109.5
H7A C7 H7B 109.5
H7A C7 H7C 109.5
H7B C7 H7C 109.5
C2 C8 H8A 109.5
C2 C8 H8B 109.5
C2 C8 H8C 109.5
H8A C8 H8B 109.5
H8A C8 H8C 109.5
H8B C8 H8C 109.5
C14 C17 H17A 109.5
C14 C17 H17B 109.5
C14 C17 H17C 109.5
H17A C17 H17B 109.5
H17A C17 H17C 109.5
H17B C17 H17C 109.5
C12 C16 H16A 109.5
C12 C16 H16B 109.5
C12 C16 H16C 109.5
H16A C16 H16B 109.5
H16A C16 H16C 109.5
H16B C16 H16C 109.5

loop_
_geom_bond_atom_site_label_1
_geom_bond_atom_site_label_2
_geom_bond_distance
C6 C1 1.4022(17)
C6 C5 1.3889(17)
C6 C7 1.5098(16)
C2 C1 1.4055(16)
C2 C3 1.3946(17)
C2 C8 1.5047(17)
C1 N1 1.4062(15)
C3 H3 0.9300
C3 C4 1.3862(18)
N1 H1A 0.897(18)
N1 H1B 0.899(18)
C5 H5 0.9300
C5 C4 1.3957(16)
C15 H15 0.9300
C15 C14 1.3915(18)
C15 C10 1.3922(18)
C11 H11 0.9300
C11 C12 1.3883(17)
C11 C10 1.3938(17)
C13 C12 1.4072(17)
C13 C14 1.4019(18)
C13 N2 1.3954(17)
C4 C9 1.5190(16)
C12 C16 1.5044(17)
C14 C17 1.5051(18)
C9 H9A 0.9700
C9 H9B 0.9700
C9 C10 1.5115(18)
N2 H2A 0.89(2)
N2 H2B 0.89(2)
C7 H7A 0.9600
C7 H7B 0.9600
C7 H7C 0.9600
C8 H8A 0.9600
C8 H8B 0.9600
C8 H8C 0.9600
C17 H17A 0.9600
C17 H17B 0.9600
C17 H17C 0.9600
C16 H16A 0.9600
C16 H16B 0.9600
C16 H16C 0.9600

loop_
_geom_torsion_atom_site_label_1
_geom_torsion_atom_site_label_2
_geom_torsion_atom_site_label_3
_geom_torsion_atom_site_label_4
_geom_torsion
C6 C5 C4 C3 0.69(18)
C6 C5 C4 C9 179.56(11)
C2 C3 C4 C5 1.06(18)
C2 C3 C4 C9 -177.78(11)
C1 C6 C5 C4 -2.25(18)
C1 C2 C3 C4 -1.19(18)
C3 C2 C1 C6 -0.42(17)
C3 C2 C1 N1 -176.45(11)
C3 C4 C9 C10 112.01(14)
C5 C6 C1 C2 2.08(17)
C5 C6 C1 N1 178.12(11)
C5 C4 C9 C10 -66.81(15)
C4 C9 C10 C15 105.75(13)
C4 C9 C10 C11 -72.95(15)
C12 C11 C10 C15 0.42(17)
C12 C11 C10 C9 179.17(10)
C12 C13 C14 C15 1.64(17)
C12 C13 C14 C17 -178.34(10)
C14 C15 C10 C11 0.50(17)
C14 C15 C10 C9 -178.24(10)
C14 C13 C12 C11 -0.76(16)
C14 C13 C12 C16 179.77(11)
C10 C15 C14 C13 -1.53(17)
C10 C15 C14 C17 178.44(11)
C10 C11 C12 C13 -0.29(17)
C10 C11 C12 C16 179.18(11)
N2 C13 C12 C11 -178.78(11)
N2 C13 C12 C16 1.74(17)
N2 C13 C14 C15 179.69(11)
N2 C13 C14 C17 -0.28(17)
C7 C6 C1 C2 -178.84(11)
C7 C6 C1 N1 -2.81(17)
C7 C6 C5 C4 178.68(11)
C8 C2 C1 C6 -179.08(11)
C8 C2 C1 N1 4.89(17)
C8 C2 C3 C4 177.47(11)
